data_9016113
loop_
_publ_author_name
'Gatta, G. D.'
'Kahlenberg, V.'
'Kaindl, R.'
'Rotiroti, N.'
'Cappelletti, P.'
'de Gennaro, M.'

_publ_section_title
;
 Crystal structure and low-temperature behavior of "disordered" thomsonite
 T = 98.0 K
;
_journal_name_full 'American Mineralogist'
_journal_page_first 495
_journal_page_last 502
_journal_paper_doi 10.2138/am.2010.3353
_journal_volume 95
_journal_year 2010
_chemical_compound_source 'Terzigno, Somma-Vesuvius volcanic complex, Naples Province, Italy'
_chemical_formula_sum 'Al2.5 Ca0.798 H5.698 Na0.676 O12.849 Si2.5'
_chemical_name_mineral Thomsonite-Ca
_space_group_IT_number 53
_symmetry_space_group_name_Hall '-P 2ab 2ab'
_symmetry_space_group_name_H-M 'P b m n'
_cell_angle_alpha 90
_cell_angle_beta 90
_cell_angle_gamma 90
_cell_formula_units_Z 4
_cell_length_a 13.0603
_cell_length_b 13.0456
_cell_length_c 6.5981
_cell_volume 1124.181
_database_code_amcsd 0005038
_exptl_crystal_density_diffrn 2.343
_cod_original_formula_sum 'Na.676 Ca.798 (Al2.5 Si2.5) O12.849 H5.698'
_cod_database_code 9016113

loop_
_space_group_symop_operation_xyz
x,y,z
1/2+x,1/2+y,-z
1/2-x,1/2-y,z
x,-y,z
-x,y,-z
1/2-x,1/2+y,z
1/2+x,1/2-y,-z
-x,-y,-z

loop_
_atom_site_aniso_label
_atom_site_aniso_U_11
_atom_site_aniso_U_22
_atom_site_aniso_U_33
_atom_site_aniso_U_12
_atom_site_aniso_U_13
_atom_site_aniso_U_23
Na 0.00690 0.00730 0.00560 0.00000 0.00100 0.00000
CaNa 0.00690 0.00730 0.00560 0.00000 0.00100 0.00000
Ca 0.00480 0.00960 0.00340 0.00000 0.00040 0.00000
AlT1 0.00480 0.00710 0.00410 0.00086 -0.00012 -0.00046
SiT1 0.00480 0.00710 0.00410 0.00086 -0.00012 -0.00046
AlT2 0.00580 0.00450 0.00440 -0.00081 0.00119 -0.00049
SiT2 0.00580 0.00450 0.00440 -0.00081 0.00119 -0.00049
AlT3 0.00490 0.00420 0.00370 -0.00060 0.00000 0.00000
SiT3 0.00490 0.00420 0.00370 -0.00060 0.00000 0.00000
O1 0.00640 0.00800 0.00850 0.00000 0.00060 0.00000
O2 0.01090 0.02060 0.01160 -0.00340 0.00210 -0.00410
O3 0.00770 0.01010 0.01100 0.00000 -0.00010 0.00000
O4 0.02110 0.01060 0.01260 0.00300 -0.00350 -0.00110
O5 0.01050 0.01460 0.00940 0.00150 0.00010 0.00350
O6 0.01450 0.01000 0.00830 -0.00300 -0.00050 -0.00120
OW1 0.01830 0.00500 0.02490 0.00000 -0.00790 0.00000
OW2 0.01530 0.01210 0.00980 0.00000 -0.00500 0.00000
OW3 0.01350 0.01180 0.02570 0.00000 -0.01240 0.00000

loop_
_atom_site_label
_atom_site_fract_x
_atom_site_fract_y
_atom_site_fract_z
_atom_site_occupancy
_atom_site_U_iso_or_equiv
_atom_site_type_symbol
_atom_site_attached_hydrogens
Na 0.05752 0.00000 0.27934 0.67600 0.00660 Na 0
CaNa 0.05752 0.00000 0.27934 0.32400 0.00660 Ca 0
Ca 0.50000 0.02656 0.00000 0.47400 0.00590 Ca 0
AlT1 0.30955 0.11932 0.24222 0.50000 0.00530 Al 0
SiT1 0.30955 0.11932 0.24222 0.50000 0.00530 Si 0
AlT2 0.11617 0.19432 0.00348 0.50000 0.00490 Al 0
SiT2 0.11617 0.19432 0.00348 0.50000 0.00490 Si 0
AlT3 0.25000 0.25000 0.62166 0.50000 0.00430 Al 0
SiT3 0.25000 0.25000 0.62166 0.50000 0.00430 Si 0
O1 0.35713 0.00000 0.23256 1.00000 0.00760 O 0
O2 0.18719 0.12228 0.16066 1.00000 0.01440 O 0
O3 0.00000 0.13719 0.00000 1.00000 0.00960 O 0
O4 0.38882 0.18421 0.08607 1.00000 0.01470 O 0
O5 0.31316 0.16315 0.48127 1.00000 0.01140 O 0
O6 0.16354 0.18953 0.76774 1.00000 0.01090 O 0
OW1 0.12617 0.00000 0.62060 0.94700 0.01610 O 0
OW2 0.39103 0.00000 0.72390 0.97900 0.01240 O 0
OW3 0.00000 0.15273 0.50000 0.92300 0.01700 O 0
HW1 0.15510 0.05710 0.67700 0.94700 0.04700 H 0
HW2 0.37360 0.05610 0.65300 0.97900 0.04000 H 0
HW3 0.03960 0.19510 0.56100 0.92300 0.04200 H 0

loop_
_cod_changelog_entry_id
_cod_changelog_entry_author
_cod_changelog_entry_date
_cod_changelog_entry_text
1
;cod-tools version 3.8.0
Id: cif_guess_AMCSD_atom_types 9574 2023-05-10 09:00:05Z saulius
;
2023-05-10T18:56:43+03:00
;Derived atom types and hydrogen counts
from atom names that follow the AMCSD naming convention
(Wat == water, O-H == hydroxyl).
;

loop_
_cod_related_entry_id
_cod_related_entry_database
_cod_related_entry_code
1 AMCSD 0005038
